data_4504078
loop_
_publ_author_name
'Wang, Wen-Hai'
'Xi, Pei-Hua'
'Su, Xiao-Yu'
'Lan, Jing-Bo'
'Mao, Zhi-Hua'
'You, Jing-Song'
'Xie, Ru-Gang'

_publ_section_title
;
 Supramolecular Assemblies of Multifunctional Diimidazole and Dicarboxylic
 Acids via Various Hydrogen Bonds and X&#x00B7;&#x00B7;&#x00B7;\p (X = \p,
 CH) Interactions
;
_journal_issue 4
_journal_name_full 'Crystal Growth &amp; Design'
_journal_page_first 741
_journal_paper_doi 10.1021/cg060764b
_journal_volume 7
_journal_year 2007
_chemical_formula_moiety 'C17 H18 N4 O5'
_chemical_formula_sum 'C17 H18 N4 O5'
_chemical_formula_weight 358.35
_chemical_name_systematic
; 
  2,6-bis[(imidazol-1-yl)methyl]-4-methylphenol-oxalic acid
;
_space_group_IT_number 14
_symmetry_cell_setting monoclinic
_symmetry_space_group_name_Hall '-P 2ybc'
_symmetry_space_group_name_H-M 'P 1 21/c 1'
_atom_sites_solution_hydrogens geom
_atom_sites_solution_primary direct
_atom_sites_solution_secondary difmap
_audit_creation_method SHELXL-97
_cell_angle_alpha 90.00
_cell_angle_beta 94.86(3)
_cell_angle_gamma 90.00
_cell_formula_units_Z 4
_cell_length_a 7.317(3)
_cell_length_b 19.835(9)
_cell_length_c 11.930(3)
_cell_measurement_temperature 292(2)
_cell_volume 1725.2(11)
_computing_cell_refinement DIFRAC
_computing_data_collection 'DIFRAC (Gabe & White, 1993)'
_computing_data_reduction 'NRCVAX (Gabe et al., 1989)'
_computing_molecular_graphics 'MERCURY1.2 (Bruno et al., 2002)'
_computing_publication_material SHELXL-97
_computing_structure_refinement 'SHELXL-97 (Sheldrick, 1997)'
_computing_structure_solution 'SHELXS-97 (Sheldrick, 1997)'
_diffrn_ambient_temperature 292(2)
_diffrn_measured_fraction_theta_full 0.959
_diffrn_measured_fraction_theta_max 0.959
_diffrn_measurement_device_type CAD-4
_diffrn_measurement_method Omega/2-Theta
_diffrn_radiation_monochromator graphite
_diffrn_radiation_source 'fine-focus sealed tube'
_diffrn_radiation_type MoK\a
_diffrn_radiation_wavelength 0.71073
_diffrn_reflns_av_R_equivalents 0.0079
_diffrn_reflns_av_sigmaI/netI 0.0549
_diffrn_reflns_limit_h_max 8
_diffrn_reflns_limit_h_min -8
_diffrn_reflns_limit_k_max 23
_diffrn_reflns_limit_k_min 0
_diffrn_reflns_limit_l_max 14
_diffrn_reflns_limit_l_min -6
_diffrn_reflns_number 3150
_diffrn_reflns_theta_full 25.00
_diffrn_reflns_theta_max 25.00
_diffrn_reflns_theta_min 2.05
_diffrn_standards_decay_% 1.696
_diffrn_standards_interval_count 300
_diffrn_standards_number 3
_exptl_absorpt_coefficient_mu 0.104
_exptl_absorpt_correction_T_max 0.9775
_exptl_absorpt_correction_T_min 0.9695
_exptl_absorpt_correction_type none
_exptl_crystal_colour colorless
_exptl_crystal_density_diffrn 1.380
_exptl_crystal_density_method 'not measured'
_exptl_crystal_description Block
_exptl_crystal_F_000 752
_exptl_crystal_size_max 0.30
_exptl_crystal_size_mid 0.28
_exptl_crystal_size_min 0.22
_refine_diff_density_max 0.262
_refine_diff_density_min -0.208
_refine_diff_density_rms 0.048
_refine_ls_extinction_method none
_refine_ls_goodness_of_fit_ref 0.981
_refine_ls_hydrogen_treatment mixed
_refine_ls_matrix_type full
_refine_ls_number_parameters 307
_refine_ls_number_reflns 3010
_refine_ls_number_restraints 0
_refine_ls_restrained_S_all 0.981
_refine_ls_R_factor_all 0.1013
_refine_ls_R_factor_gt 0.0452
_refine_ls_shift/su_max 0.000
_refine_ls_shift/su_mean 0.000
_refine_ls_structure_factor_coef Fsqd
_refine_ls_weighting_details 'w=1/[\s^2^(Fo^2^)+(0.0695P)^2^+0.0000P] where P=(Fo^2^+2Fc^2^)/3'
_refine_ls_weighting_scheme calc
_refine_ls_wR_factor_gt 0.1059
_refine_ls_wR_factor_ref 0.1262
_reflns_number_gt 1769
_reflns_number_total 3010
_reflns_threshold_expression >2sigma(I)
_cod_data_source_file cg060764bsi20061029_121505.cif
_cod_data_source_block 1
_cod_depositor_comments
;
The following automatic conversions were performed:

'_symmetry_cell_setting' value 'Monoclinic' changed to 'monoclinic'
according to /home/saulius/struct/CIF-dictionaries/cif_core.dic
dictionary named 'cif_core.dic' version 2.4.1 from 2010-06-29.

Automatic conversion script
Id: cif_fix_values 1715 2011-07-08 13:25:40Z adriana 

The following automatic conversions were performed:

'_refine_ls_weighting_scheme' value 'calc
w=1/[\s^2^(Fo^2^)+(0.0695P)^2^+0.0000P] where P=(Fo^2^+2Fc^2^)/3' was
changed to 'calc'. New tag '_refine_ls_weighting_details' was
created. The value of the new tag was set to
'w=1/[\s^2^(Fo^2^)+(0.0695P)^2^+0.0000P] where P=(Fo^2^+2Fc^2^)/3'.

Automatic conversion script
Id: cif_fix_values 3143 2015-03-26 13:38:13Z robertas 
;
_cod_original_cell_volume 1725.2(12)
_cod_original_sg_symbol_H-M 'P 21/c'
_cod_database_code 4504078

loop_
_symmetry_equiv_pos_as_xyz
'x, y, z'
'-x, y+1/2, -z+1/2'
'-x, -y, -z'
'x, -y-1/2, z-1/2'

loop_
_atom_site_label
_atom_site_type_symbol
_atom_site_fract_x
_atom_site_fract_y
_atom_site_fract_z
_atom_site_U_iso_or_equiv
_atom_site_adp_type
_atom_site_occupancy
_atom_site_calc_flag
O1 O 0.2801(3) 0.32641(10) 0.77674(16) 0.0466(5) Uani 1 d
O2 O 0.7951(3) 0.36148(9) 1.33253(16) 0.0503(5) Uani 1 d
O3 O 1.0161(2) 0.42089(9) 1.42557(16) 0.0515(5) Uani 1 d
O4 O 1.0476(2) 0.27278(9) 1.27108(17) 0.0529(5) Uani 1 d
O5 O 1.2676(3) 0.34567(9) 1.32583(18) 0.0560(6) Uani 1 d
N1 N 0.4617(3) 0.28046(10) 1.04939(17) 0.0382(5) Uani 1 d
N2 N 0.7225(3) 0.27440(12) 1.1443(2) 0.0514(6) Uani 1 d
N3 N 0.4370(3) 0.46247(10) 0.65024(16) 0.0361(5) Uani 1 d
N4 N 0.6899(3) 0.50864(12) 0.61239(18) 0.0441(6) Uani 1 d
C1 C 0.2564(3) 0.37835(12) 0.8495(2) 0.0349(6) Uani 1 d
C2 C 0.2554(3) 0.36838(13) 0.9657(2) 0.0378(6) Uani 1 d
C3 C 0.2485(3) 0.42466(14) 1.0351(2) 0.0432(7) Uani 1 d
C4 C 0.2429(3) 0.48998(13) 0.9945(2) 0.0414(6) Uani 1 d
C5 C 0.2408(3) 0.49813(14) 0.8784(2) 0.0412(6) Uani 1 d
C6 C 0.2463(3) 0.44341(12) 0.8065(2) 0.0350(6) Uani 1 d
C7 C 0.2428(6) 0.55011(18) 1.0724(3) 0.0575(8) Uani 1 d
C8 C 0.2693(4) 0.29924(15) 1.0173(3) 0.0442(7) Uani 1 d
C9 C 0.5529(4) 0.29495(14) 1.1473(2) 0.0451(7) Uani 1 d
C10 C 0.7410(5) 0.24525(16) 1.0423(3) 0.0598(9) Uani 1 d
C11 C 0.5800(4) 0.24936(15) 0.9827(3) 0.0528(8) Uani 1 d
C12 C 0.2486(4) 0.45494(15) 0.6819(2) 0.0398(6) Uani 1 d
C13 C 0.5226(4) 0.52087(14) 0.6393(2) 0.0404(6) Uani 1 d
C14 C 0.7138(4) 0.44070(15) 0.6059(2) 0.0513(8) Uani 1 d
C15 C 0.5567(4) 0.41176(15) 0.6299(2) 0.0469(7) Uani 1 d
C16 C 1.1063(4) 0.32776(13) 1.3158(2) 0.0368(6) Uani 1 d
C17 C 0.9575(4) 0.37395(12) 1.3609(2) 0.0362(6) Uani 1 d
H14 H 0.819(4) 0.4209(13) 0.583(2) 0.046(8) Uiso 1 d
H12A H 0.187(3) 0.4946(13) 0.6586(19) 0.033(6) Uiso 1 d
H15 H 0.509(5) 0.3652(16) 0.636(3) 0.081(10) Uiso 1 d
H9 H 0.502(3) 0.3169(13) 1.211(2) 0.051(8) Uiso 1 d
H8A H 0.199(4) 0.2968(14) 1.085(3) 0.062(9) Uiso 1 d
H5 H 0.238(3) 0.5439(12) 0.8466(19) 0.030(6) Uiso 1 d
H10 H 0.856(5) 0.2274(16) 1.033(3) 0.070(10) Uiso 1 d
H11 H 0.539(4) 0.2335(14) 0.915(3) 0.057(9) Uiso 1 d
H12B H 0.200(4) 0.4137(15) 0.638(2) 0.060(8) Uiso 1 d
H3 H 0.246(3) 0.4153(13) 1.116(2) 0.046(7) Uiso 1 d
H13 H 0.470(4) 0.5631(13) 0.652(2) 0.044(7) Uiso 1 d
H8B H 0.217(4) 0.2630(14) 0.971(2) 0.054(8) Uiso 1 d
H1O H 0.203(5) 0.2953(18) 0.781(3) 0.086(12) Uiso 1 d
H3O H 1.217(4) 0.4582(16) 1.399(3) 0.075(10) Uiso 1 d
H4O H 0.825(5) 0.2759(19) 1.204(3) 0.106(13) Uiso 1 d
H7A H 0.355(7) 0.568(2) 1.083(4) 0.123(17) Uiso 1 d
H7B H 0.173(6) 0.589(2) 1.036(4) 0.125(16) Uiso 1 d
H7C H 0.180(8) 0.538(3) 1.138(5) 0.17(2) Uiso 1 d

loop_
_atom_site_aniso_label
_atom_site_aniso_U_11
_atom_site_aniso_U_22
_atom_site_aniso_U_33
_atom_site_aniso_U_23
_atom_site_aniso_U_13
_atom_site_aniso_U_12
O1 0.0563(13) 0.0385(11) 0.0467(11) -0.0039(9) 0.0140(10) -0.0129(9)
O2 0.0357(11) 0.0536(12) 0.0615(13) -0.0119(10) 0.0037(9) 0.0003(9)
O3 0.0470(11) 0.0532(12) 0.0561(12) -0.0206(10) 0.0149(9) -0.0076(9)
O4 0.0492(12) 0.0379(10) 0.0694(14) -0.0135(10) -0.0074(10) 0.0095(9)
O5 0.0399(12) 0.0484(11) 0.0806(15) -0.0072(10) 0.0097(10) 0.0024(9)
N1 0.0421(12) 0.0376(12) 0.0349(12) -0.0006(10) 0.0030(10) -0.0023(9)
N2 0.0481(16) 0.0508(14) 0.0532(16) -0.0038(12) -0.0088(13) -0.0002(12)
N3 0.0431(13) 0.0361(12) 0.0296(11) 0.0018(9) 0.0063(10) -0.0015(10)
N4 0.0468(14) 0.0502(15) 0.0360(12) 0.0008(11) 0.0070(11) -0.0114(12)
C1 0.0274(13) 0.0387(15) 0.0388(15) -0.0023(12) 0.0034(11) -0.0049(10)
C2 0.0318(14) 0.0434(15) 0.0380(15) 0.0021(12) 0.0014(11) -0.0032(11)
C3 0.0360(15) 0.0547(18) 0.0385(16) 0.0024(14) 0.0015(12) -0.0014(12)
C4 0.0352(14) 0.0447(15) 0.0439(15) -0.0050(13) 0.0007(12) -0.0012(12)
C5 0.0369(15) 0.0384(15) 0.0483(17) 0.0018(13) 0.0028(12) 0.0005(11)
C6 0.0278(13) 0.0409(14) 0.0365(14) 0.0020(12) 0.0030(11) -0.0014(10)
C7 0.059(2) 0.056(2) 0.056(2) -0.0188(17) 0.0019(18) -0.0024(18)
C8 0.0395(16) 0.0489(17) 0.0443(17) 0.0059(14) 0.0033(14) -0.0103(13)
C9 0.0539(19) 0.0462(16) 0.0347(16) -0.0088(13) 0.0003(14) 0.0016(13)
C10 0.047(2) 0.060(2) 0.073(2) -0.0105(17) 0.0096(17) 0.0038(16)
C11 0.054(2) 0.0589(19) 0.0454(18) -0.0140(15) 0.0054(16) 0.0001(15)
C12 0.0393(16) 0.0409(16) 0.0387(15) 0.0026(13) 0.0006(12) -0.0006(13)
C13 0.0499(18) 0.0377(16) 0.0340(15) -0.0006(12) 0.0052(13) -0.0038(13)
C14 0.0480(18) 0.0574(19) 0.0504(18) -0.0070(14) 0.0161(15) 0.0045(15)
C15 0.0537(18) 0.0402(16) 0.0487(17) -0.0027(14) 0.0158(14) 0.0033(14)
C16 0.0403(16) 0.0367(15) 0.0334(14) 0.0066(11) 0.0017(12) 0.0036(12)
C17 0.0439(17) 0.0345(14) 0.0313(14) 0.0062(11) 0.0098(12) -0.0016(11)

loop_
_atom_type_symbol
_atom_type_description
_atom_type_scat_dispersion_real
_atom_type_scat_dispersion_imag
_atom_type_scat_source
C C 0.0033 0.0016 'International Tables Vol C Tables 4.2.6.8 and 6.1.1.4'
H H 0.0000 0.0000 'International Tables Vol C Tables 4.2.6.8 and 6.1.1.4'
O O 0.0106 0.0060 'International Tables Vol C Tables 4.2.6.8 and 6.1.1.4'
N N 0.0061 0.0033 'International Tables Vol C Tables 4.2.6.8 and 6.1.1.4'

loop_
_geom_angle_atom_site_label_1
_geom_angle_atom_site_label_2
_geom_angle_atom_site_label_3
_geom_angle
C1 O1 H1O 113(2)
C9 N1 C11 108.3(2)
C9 N1 C8 124.9(2)
C11 N1 C8 126.8(2)
C9 N2 C10 108.8(3)
C9 N2 H4O 130(2)
C10 N2 H4O 122(2)
C13 N3 C15 108.0(2)
C13 N3 C12 125.1(2)
C15 N3 C12 126.8(2)
C13 N4 C14 108.9(2)
O1 C1 C6 118.1(2)
O1 C1 C2 122.2(2)
C6 C1 C2 119.5(2)
C3 C2 C1 118.6(2)
C3 C2 C8 119.4(2)
C1 C2 C8 121.9(2)
C4 C3 C2 123.0(3)
C4 C3 H3 121.3(15)
C2 C3 H3 115.8(15)
C3 C4 C5 117.0(2)
C3 C4 C7 121.7(3)
C5 C4 C7 121.2(3)
C6 C5 C4 121.7(3)
C6 C5 H5 118.9(13)
C4 C5 H5 119.3(13)
C5 C6 C1 120.2(2)
C5 C6 C12 119.7(2)
C1 C6 C12 120.1(2)
C4 C7 H7A 111(3)
C4 C7 H7B 112(3)
H7A C7 H7B 100(4)
C4 C7 H7C 109(3)
H7A C7 H7C 119(5)
H7B C7 H7C 106(4)
N1 C8 C2 111.5(2)
N1 C8 H8A 109.0(17)
C2 C8 H8A 110.8(17)
N1 C8 H8B 106.7(16)
C2 C8 H8B 115.8(16)
H8A C8 H8B 103(2)
N2 C9 N1 108.4(3)
N2 C9 H9 125.7(16)
N1 C9 H9 125.9(16)
C11 C10 N2 107.6(3)
C11 C10 H10 137(2)
N2 C10 H10 116(2)
C10 C11 N1 107.0(3)
C10 C11 H11 132.6(19)
N1 C11 H11 120.2(19)
N3 C12 C6 111.1(2)
N3 C12 H12A 105.9(14)
C6 C12 H12A 112.1(14)
N3 C12 H12B 104.0(16)
C6 C12 H12B 110.7(16)
H12A C12 H12B 113(2)
N4 C13 N3 108.6(2)
N4 C13 H13 127.4(16)
N3 C13 H13 123.9(16)
C15 C14 N4 107.2(3)
C15 C14 H14 129.2(16)
N4 C14 H14 123.4(16)
C14 C15 N3 107.3(3)
C14 C15 H15 136.8(19)
N3 C15 H15 116.0(19)
O5 C16 O4 125.1(2)
O5 C16 C17 119.4(2)
O4 C16 C17 115.4(2)
O2 C17 O3 125.9(2)
O2 C17 C16 118.3(2)
O3 C17 C16 115.8(2)

loop_
_geom_bond_atom_site_label_1
_geom_bond_atom_site_label_2
_geom_bond_distance
O1 C1 1.368(3)
O1 H1O 0.84(4)
O2 C17 1.233(3)
O3 C17 1.261(3)
O4 C16 1.273(3)
O5 C16 1.229(3)
N1 C9 1.326(3)
N1 C11 1.371(3)
N1 C8 1.475(3)
N2 C9 1.310(4)
N2 C10 1.364(4)
N2 H4O 0.99(4)
N3 C13 1.328(3)
N3 C15 1.369(3)
N3 C12 1.467(3)
N4 C13 1.314(3)
N4 C14 1.362(4)
C1 C6 1.388(3)
C1 C2 1.401(4)
C2 C3 1.394(4)
C2 C8 1.503(4)
C3 C4 1.382(4)
C3 H3 0.98(3)
C4 C5 1.393(4)
C4 C7 1.512(4)
C5 C6 1.386(4)
C5 H5 0.98(2)
C6 C12 1.506(4)
C7 H7A 0.89(5)
C7 H7B 1.00(5)
C7 H7C 0.98(6)
C8 H8A 1.00(3)
C8 H8B 0.97(3)
C9 H9 0.97(3)
C10 C11 1.326(5)
C10 H10 0.93(3)
C11 H11 0.89(3)
C12 H12A 0.94(3)
C12 H12B 1.02(3)
C13 H13 0.94(2)
C14 C15 1.338(4)
C14 H14 0.93(3)
C15 H15 0.99(3)
C16 C17 1.553(4)

loop_
_geom_hbond_atom_site_label_D
_geom_hbond_atom_site_label_H
_geom_hbond_atom_site_label_A
_geom_hbond_distance_DH
_geom_hbond_distance_HA
_geom_hbond_distance_DA
_geom_hbond_angle_DHA
_geom_hbond_site_symmetry_A
O1 H1O O4 0.84(4) 1.76(4) 2.598(3) 172(4) 4_465
N2 H4O O4 0.99(4) 1.75(4) 2.709(3) 161(3) .
N2 H4O O2 0.99(4) 2.31(4) 2.847(3) 113(3) .
